data_7701185
loop_
_publ_author_name
'Almallah, Hamz\'e'
'Brenner, Eric'
'Matt, Dominique'
'Harrowfield, Jack'
'Jahjah, Mohamad'
'Hijazi, Akram'

_publ_section_title
;
 Palladium complexes of N-heterocyclic carbenes displaying an
 unsymmetrical N-alkylfluorenyl/N'-aryl substitution pattern and their
 behaviour in Suzuki-Miyaura cross coupling.
;
_journal_issue 38
_journal_name_full 'Dalton transactions (Cambridge, England : 2003)'
_journal_page_first 14516
_journal_page_last 14529
_journal_paper_doi 10.1039/c9dt02948f
_journal_volume 48
_journal_year 2019
_chemical_absolute_configuration ad
_chemical_formula_moiety 'C32 H31 Cl2 N3 Pd'
_chemical_formula_sum 'C32 H31 Cl2 N3 Pd'
_chemical_formula_weight 634.90
_space_group_crystal_system orthorhombic
_space_group_IT_number 19
_space_group_name_Hall 'P 2ac 2ab'
_space_group_name_H-M_alt 'P 21 21 21'
_symmetry_space_group_name_Hall 'P 2ac 2ab'
_symmetry_space_group_name_H-M 'P 21 21 21'
_atom_sites_solution_hydrogens geom
_atom_sites_solution_primary direct
_atom_sites_solution_secondary difmap
_audit_block_doi 10.5517/ccdc.csd.cc21pw7w
_audit_creation_method SHELXL-2013
_audit_update_record
;
2019-02-18 deposited with the CCDC.    2019-09-16 downloaded from the CCDC.
;
_cell_angle_alpha 90
_cell_angle_beta 90
_cell_angle_gamma 90
_cell_formula_units_Z 4
_cell_length_a 10.7007(4)
_cell_length_b 14.7879(7)
_cell_length_c 17.9151(7)
_cell_measurement_reflns_used 9315
_cell_measurement_temperature 173(2)
_cell_measurement_theta_max 30.12
_cell_measurement_theta_min 2.22
_cell_volume 2834.9(2)
_computing_cell_refinement 'Bruker SAINT'
_computing_data_collection 'Bruker APEX2'
_computing_data_reduction 'Bruker SAINT'
_computing_molecular_graphics 'Bruker SHELXTL'
_computing_publication_material 'Bruker SHELXTL'
_computing_structure_refinement 'SHELXL-2013 (Sheldrick, 2013)'
_computing_structure_solution 'SHELXS-2013 (Sheldrick, 2013)'
_diffrn_ambient_temperature 173(2)
_diffrn_measured_fraction_theta_full 0.998
_diffrn_measured_fraction_theta_max 0.997
_diffrn_measurement_device_type 'Bruker APEX-II CCD'
_diffrn_measurement_method '\f and \w scans'
_diffrn_radiation_type MoK\a
_diffrn_radiation_wavelength 0.71073
_diffrn_reflns_av_R_equivalents 0.0407
_diffrn_reflns_av_unetI/netI 0.0206
_diffrn_reflns_Laue_measured_fraction_full 0.998
_diffrn_reflns_Laue_measured_fraction_max 0.997
_diffrn_reflns_limit_h_max 9
_diffrn_reflns_limit_h_min -15
_diffrn_reflns_limit_k_max 20
_diffrn_reflns_limit_k_min -20
_diffrn_reflns_limit_l_max 25
_diffrn_reflns_limit_l_min -25
_diffrn_reflns_number 65424
_diffrn_reflns_point_group_measured_fraction_full 0.999
_diffrn_reflns_point_group_measured_fraction_max 0.996
_diffrn_reflns_theta_full 25.242
_diffrn_reflns_theta_max 30.196
_diffrn_reflns_theta_min 1.786
_diffrn_source 'fine focus sealed tube'
_exptl_absorpt_coefficient_mu 0.869
_exptl_absorpt_correction_T_max 0.7460
_exptl_absorpt_correction_T_min 0.6572
_exptl_absorpt_correction_type multi-scan
_exptl_absorpt_process_details sadabs
_exptl_crystal_colour yellow
_exptl_crystal_density_diffrn 1.488
_exptl_crystal_description prism
_exptl_crystal_F_000 1296
_exptl_crystal_size_max 0.400
_exptl_crystal_size_mid 0.350
_exptl_crystal_size_min 0.250
_refine_diff_density_max 1.317
_refine_diff_density_min -0.840
_refine_diff_density_rms 0.085
_refine_ls_abs_structure_details
;
 Flack x determined using 3476 quotients [(I+)-(I-)]/[(I+)+(I-)]
 (Parsons and Flack (2004), Acta Cryst. A60, s61).
;
_refine_ls_abs_structure_Flack -0.023(7)
_refine_ls_extinction_method none
_refine_ls_goodness_of_fit_ref 1.172
_refine_ls_hydrogen_treatment constr
_refine_ls_matrix_type full
_refine_ls_number_parameters 347
_refine_ls_number_reflns 8375
_refine_ls_number_restraints 0
_refine_ls_restrained_S_all 1.172
_refine_ls_R_factor_all 0.0371
_refine_ls_R_factor_gt 0.0326
_refine_ls_shift/su_max 0.001
_refine_ls_shift/su_mean 0.000
_refine_ls_structure_factor_coef Fsqd
_refine_ls_weighting_details 'w=1/[\s^2^(Fo^2^)+(0.0098P)^2^+3.8829P] where P=(Fo^2^+2Fc^2^)/3'
_refine_ls_weighting_scheme calc
_refine_ls_wR_factor_gt 0.0668
_refine_ls_wR_factor_ref 0.0703
_reflns_Friedel_coverage 0.798
_reflns_Friedel_fraction_full 1.000
_reflns_Friedel_fraction_max 0.994
_reflns_number_gt 7970
_reflns_number_total 8375
_reflns_threshold_expression 'I > 2\s(I)'
_cod_data_source_file c9dt02948f2.cif
_cod_data_source_block dmah170920
_cod_depositor_comments 'Adding full bibliography for 7701184--7701187.cif.'
_cod_database_code 7701185
_shelx_space_group_comment
;
The symmetry employed for this shelxl refinement is uniquely defined
by the following loop, which should always be used as a source of
symmetry information in preference to the above space-group names.
They are only intended as comments.
;
_shelx_estimated_absorpt_t_min 0.722
_shelx_estimated_absorpt_t_max 0.812
_shelxl_version_number 2013-4

loop_
_space_group_symop_operation_xyz
'x, y, z'
'x+1/2, -y+1/2, -z'
'-x, y+1/2, -z+1/2'
'-x+1/2, -y, z+1/2'

loop_
_atom_site_label
_atom_site_type_symbol
_atom_site_fract_x
_atom_site_fract_y
_atom_site_fract_z
_atom_site_U_iso_or_equiv
_atom_site_adp_type
_atom_site_occupancy
_atom_site_site_symmetry_order
_atom_site_calc_flag
_atom_site_refinement_flags_posn
_atom_site_refinement_flags_adp
C1 C 0.4679(3) 0.4433(2) 0.37138(19) 0.0206(6) Uani 1 1 d . .
C2 C 0.3050(4) 0.3483(3) 0.3625(3) 0.0306(9) Uani 1 1 d . .
H2 H 0.2216 0.3263 0.3632 0.037 Uiso 1 1 calc R U
C3 C 0.4065(4) 0.2998(3) 0.3486(2) 0.0302(8) Uani 1 1 d . .
H3 H 0.4097 0.2371 0.3373 0.036 Uiso 1 1 calc R U
C4 C 0.2432(3) 0.5065(2) 0.3895(2) 0.0232(6) Uani 1 1 d . .
C5 C 0.1497(3) 0.5058(3) 0.3261(2) 0.0221(7) Uani 1 1 d . .
C6 C 0.1698(4) 0.5222(3) 0.2514(2) 0.0318(9) Uani 1 1 d . .
H6 H 0.2515 0.5340 0.2330 0.038 Uiso 1 1 calc R U
C7 C 0.0677(5) 0.5211(3) 0.2034(2) 0.0374(9) Uani 1 1 d . .
H7 H 0.0802 0.5303 0.1515 0.045 Uiso 1 1 calc R U
C8 C -0.0518(4) 0.5066(3) 0.2302(2) 0.0353(10) Uani 1 1 d . .
H8 H -0.1204 0.5077 0.1965 0.042 Uiso 1 1 calc R U
C9 C -0.0732(4) 0.4907(2) 0.3050(2) 0.0257(7) Uani 1 1 d . .
H9 H -0.1555 0.4810 0.3233 0.031 Uiso 1 1 calc R U
C10 C 0.0291(3) 0.4891(2) 0.3531(2) 0.0205(6) Uani 1 1 d . .
C11 C 0.0369(3) 0.4714(2) 0.4336(2) 0.0227(7) Uani 1 1 d . .
C12 C -0.0546(3) 0.4516(3) 0.4862(2) 0.0260(7) Uani 1 1 d . .
H12 H -0.1399 0.4471 0.4718 0.031 Uiso 1 1 calc R U
C13 C -0.0195(5) 0.4384(3) 0.5598(2) 0.0383(10) Uani 1 1 d . .
H13 H -0.0814 0.4256 0.5963 0.046 Uiso 1 1 calc R U
C14 C 0.1044(5) 0.4437(4) 0.5807(2) 0.0429(11) Uani 1 1 d . .
H14 H 0.1267 0.4333 0.6313 0.051 Uiso 1 1 calc R U
C15 C 0.1972(4) 0.4641(3) 0.5290(2) 0.0347(9) Uani 1 1 d . .
H15 H 0.2823 0.4681 0.5437 0.042 Uiso 1 1 calc R U
C16 C 0.1622(3) 0.4783(3) 0.4557(2) 0.0228(7) Uani 1 1 d . .
C17 C 0.2976(4) 0.6017(3) 0.4012(2) 0.0280(8) Uani 1 1 d . .
H17A H 0.3590 0.6000 0.4425 0.034 Uiso 1 1 calc R U
H17B H 0.3423 0.6207 0.3554 0.034 Uiso 1 1 calc R U
C18 C 0.1963(4) 0.6709(3) 0.4193(3) 0.0308(8) Uani 1 1 d . .
H18A H 0.1315 0.6691 0.3806 0.046 Uiso 1 1 calc R U
H18B H 0.2332 0.7315 0.4210 0.046 Uiso 1 1 calc R U
H18C H 0.1590 0.6566 0.4678 0.046 Uiso 1 1 calc R U
C19 C 0.6342(4) 0.3297(3) 0.3405(3) 0.0273(8) Uani 1 1 d . .
C20 C 0.7039(4) 0.2968(3) 0.3997(3) 0.0352(10) Uani 1 1 d . .
C21 C 0.8261(4) 0.2671(3) 0.3840(4) 0.0420(11) Uani 1 1 d . .
H21 H 0.8765 0.2449 0.4237 0.050 Uiso 1 1 calc R U
C22 C 0.8749(4) 0.2693(3) 0.3124(3) 0.0434(12) Uani 1 1 d . .
C23 C 0.7998(4) 0.2988(3) 0.2551(3) 0.0411(11) Uani 1 1 d . .
H23 H 0.8323 0.2989 0.2057 0.049 Uiso 1 1 calc R U
C24 C 0.6781(4) 0.3286(3) 0.2667(3) 0.0336(9) Uani 1 1 d . .
C25 C 0.6521(5) 0.2910(3) 0.4775(3) 0.0446(12) Uani 1 1 d . .
H25A H 0.6159 0.3495 0.4915 0.067 Uiso 1 1 calc R U
H25B H 0.7193 0.2755 0.5123 0.067 Uiso 1 1 calc R U
H25C H 0.5872 0.2443 0.4794 0.067 Uiso 1 1 calc R U
C26 C 1.0086(5) 0.2437(4) 0.2972(4) 0.0593(18) Uani 1 1 d . .
H26A H 1.0118 0.2013 0.2552 0.089 Uiso 1 1 calc R U
H26B H 1.0444 0.2151 0.3416 0.089 Uiso 1 1 calc R U
H26C H 1.0566 0.2981 0.2848 0.089 Uiso 1 1 calc R U
C27 C 0.6009(5) 0.3564(4) 0.2011(3) 0.0471(12) Uani 1 1 d . .
H27A H 0.6489 0.3982 0.1699 0.071 Uiso 1 1 calc R U
H27B H 0.5246 0.3863 0.2186 0.071 Uiso 1 1 calc R U
H27C H 0.5786 0.3027 0.1719 0.071 Uiso 1 1 calc R U
C28 C 0.7981(4) 0.6570(3) 0.4453(3) 0.0377(10) Uani 1 1 d . .
H28 H 0.8073 0.6058 0.4768 0.045 Uiso 1 1 calc R U
C29 C 0.8829(4) 0.7275(4) 0.4517(4) 0.0514(15) Uani 1 1 d . .
H29 H 0.9492 0.7240 0.4869 0.062 Uiso 1 1 calc R U
C30 C 0.8706(6) 0.8023(4) 0.4072(4) 0.0630(19) Uani 1 1 d . .
H30 H 0.9282 0.8511 0.4104 0.076 Uiso 1 1 calc R U
C31 C 0.7739(7) 0.8048(4) 0.3584(3) 0.0626(18) Uani 1 1 d . .
H31 H 0.7614 0.8564 0.3277 0.075 Uiso 1 1 calc R U
C32 C 0.6929(5) 0.7314(3) 0.3536(3) 0.0441(12) Uani 1 1 d . .
H32 H 0.6268 0.7336 0.3182 0.053 Uiso 1 1 calc R U
N1 N 0.3414(3) 0.4369(2) 0.37603(19) 0.0229(6) Uani 1 1 d . .
N2 N 0.5069(3) 0.3584(2) 0.3538(2) 0.0248(7) Uani 1 1 d . .
N3 N 0.7041(3) 0.6583(2) 0.3963(2) 0.0270(7) Uani 1 1 d . .
Cl1 Cl 0.56180(12) 0.57637(7) 0.25848(5) 0.0371(3) Uani 1 1 d . .
Cl2 Cl 0.58275(11) 0.52191(6) 0.51160(5) 0.02963(18) Uani 1 1 d . .
Pd1 Pd 0.58033(2) 0.54802(2) 0.38440(2) 0.01982(6) Uani 1 1 d . .

loop_
_atom_site_aniso_label
_atom_site_aniso_U_11
_atom_site_aniso_U_22
_atom_site_aniso_U_33
_atom_site_aniso_U_23
_atom_site_aniso_U_13
_atom_site_aniso_U_12
C1 0.0175(13) 0.0203(16) 0.0241(16) 0.0004(13) -0.0017(11) 0.0001(12)
C2 0.0205(17) 0.0250(19) 0.046(2) -0.0005(16) -0.0036(16) -0.0058(14)
C3 0.0256(19) 0.0210(16) 0.044(2) -0.0025(14) -0.0039(18) -0.0069(15)
C4 0.0164(14) 0.0277(16) 0.0257(16) -0.0068(15) 0.0014(15) -0.0010(12)
C5 0.0216(17) 0.0240(18) 0.0207(17) -0.0007(13) -0.0003(13) 0.0001(13)
C6 0.033(2) 0.037(2) 0.0253(19) 0.0025(16) 0.0051(15) 0.0035(16)
C7 0.049(3) 0.041(2) 0.0223(17) 0.0025(14) -0.0028(18) 0.007(2)
C8 0.043(3) 0.031(2) 0.032(2) -0.0009(16) -0.0148(17) 0.0009(17)
C9 0.0213(16) 0.0234(15) 0.0324(17) 0.0006(13) -0.0037(16) -0.0002(16)
C10 0.0180(15) 0.0197(15) 0.0240(16) -0.0029(13) -0.0015(13) -0.0002(12)
C11 0.0220(16) 0.0209(18) 0.0251(17) -0.0022(12) 0.0020(13) 0.0000(12)
C12 0.0223(17) 0.0219(15) 0.0338(18) -0.0022(16) 0.0057(13) -0.0042(15)
C13 0.048(2) 0.036(3) 0.031(2) -0.0006(18) 0.0143(18) -0.005(2)
C14 0.061(3) 0.048(3) 0.0206(17) 0.0033(18) -0.0034(18) -0.006(2)
C15 0.035(2) 0.042(3) 0.0268(19) -0.0010(18) -0.0086(16) -0.0016(19)
C16 0.0222(16) 0.0245(18) 0.0218(17) -0.0010(13) 0.0016(13) -0.0012(13)
C17 0.0210(17) 0.0262(18) 0.037(2) -0.0011(15) -0.0013(15) 0.0006(14)
C18 0.0248(18) 0.0268(19) 0.041(2) -0.0027(16) -0.0012(16) 0.0037(15)
C19 0.0215(17) 0.0177(16) 0.043(2) -0.0030(15) -0.0029(16) 0.0002(13)
C20 0.032(2) 0.0178(17) 0.055(3) -0.0011(17) -0.0103(19) -0.0009(14)
C21 0.030(2) 0.0222(18) 0.074(3) 0.001(2) -0.017(3) 0.0017(15)
C22 0.025(2) 0.026(2) 0.080(4) -0.018(2) 0.000(2) -0.0014(16)
C23 0.030(2) 0.033(2) 0.060(3) -0.019(2) 0.006(2) -0.0032(17)
C24 0.029(2) 0.026(2) 0.046(3) -0.0120(18) 0.0024(18) -0.0018(16)
C25 0.052(3) 0.033(2) 0.049(3) 0.010(2) -0.013(2) 0.002(2)
C26 0.026(2) 0.044(3) 0.108(5) -0.026(3) 0.003(3) 0.000(2)
C27 0.048(3) 0.053(3) 0.039(2) -0.012(2) 0.000(2) 0.002(2)
C28 0.0227(19) 0.033(2) 0.057(3) -0.014(2) -0.0057(19) 0.0040(16)
C29 0.024(2) 0.057(3) 0.073(4) -0.040(3) 0.000(2) -0.003(2)
C30 0.059(3) 0.053(3) 0.077(4) -0.034(3) 0.027(3) -0.035(3)
C31 0.091(5) 0.039(3) 0.058(3) -0.003(2) 0.008(3) -0.036(3)
C32 0.057(3) 0.034(2) 0.041(3) 0.000(2) -0.005(2) -0.016(2)
N1 0.0166(12) 0.0201(14) 0.0320(16) -0.0003(12) -0.0002(12) -0.0028(10)
N2 0.0199(14) 0.0223(15) 0.0322(17) 0.0007(13) -0.0033(12) -0.0022(12)
N3 0.0193(13) 0.0258(16) 0.0360(19) -0.0078(13) 0.0034(13) -0.0019(12)
Cl1 0.0556(7) 0.0350(5) 0.0207(4) 0.0028(3) -0.0042(4) -0.0153(5)
Cl2 0.0339(4) 0.0344(4) 0.0206(3) 0.0000(3) -0.0026(4) 0.0043(4)
Pd1 0.01604(9) 0.02005(10) 0.02337(10) -0.00195(10) -0.00112(10) -0.00130(10)

loop_
_atom_type_symbol
_atom_type_description
_atom_type_scat_dispersion_real
_atom_type_scat_dispersion_imag
_atom_type_scat_source
C C 0.0033 0.0016 'International Tables Vol C Tables 4.2.6.8 and 6.1.1.4'
H H 0.0000 0.0000 'International Tables Vol C Tables 4.2.6.8 and 6.1.1.4'
N N 0.0061 0.0033 'International Tables Vol C Tables 4.2.6.8 and 6.1.1.4'
Cl Cl 0.1484 0.1585 'International Tables Vol C Tables 4.2.6.8 and 6.1.1.4'
Pd Pd -0.9988 1.0072 'International Tables Vol C Tables 4.2.6.8 and 6.1.1.4'

loop_
_geom_angle_atom_site_label_1
_geom_angle_atom_site_label_2
_geom_angle_atom_site_label_3
_geom_angle
N2 C1 N1 104.8(3)
N2 C1 Pd1 124.4(2)
N1 C1 Pd1 130.8(3)
C3 C2 N1 108.3(3)
C3 C2 H2 125.9
N1 C2 H2 125.9
C2 C3 N2 106.5(3)
C2 C3 H3 126.7
N2 C3 H3 126.7
N1 C4 C5 109.8(3)
N1 C4 C16 109.7(3)
C5 C4 C16 101.9(3)
N1 C4 C17 112.8(3)
C5 C4 C17 111.0(3)
C16 C4 C17 111.1(3)
C6 C5 C10 120.7(4)
C6 C5 C4 128.7(4)
C10 C5 C4 110.5(3)
C5 C6 C7 118.4(4)
C5 C6 H6 120.8
C7 C6 H6 120.8
C8 C7 C6 121.0(4)
C8 C7 H7 119.5
C6 C7 H7 119.5
C9 C8 C7 121.1(4)
C9 C8 H8 119.5
C7 C8 H8 119.5
C8 C9 C10 118.2(4)
C8 C9 H9 120.9
C10 C9 H9 120.9
C9 C10 C5 120.5(3)
C9 C10 C11 130.9(4)
C5 C10 C11 108.6(3)
C12 C11 C16 119.8(3)
C12 C11 C10 131.5(4)
C16 C11 C10 108.6(3)
C13 C12 C11 118.9(4)
C13 C12 H12 120.5
C11 C12 H12 120.5
C14 C13 C12 120.7(4)
C14 C13 H13 119.6
C12 C13 H13 119.6
C13 C14 C15 121.2(4)
C13 C14 H14 119.4
C15 C14 H14 119.4
C16 C15 C14 118.2(4)
C16 C15 H15 120.9
C14 C15 H15 120.9
C15 C16 C11 121.1(4)
C15 C16 C4 128.8(4)
C11 C16 C4 110.1(3)
C18 C17 C4 111.9(3)
C18 C17 H17A 109.2
C4 C17 H17A 109.2
C18 C17 H17B 109.2
C4 C17 H17B 109.2
H17A C17 H17B 107.9
C17 C18 H18A 109.5
C17 C18 H18B 109.5
H18A C18 H18B 109.5
C17 C18 H18C 109.5
H18A C18 H18C 109.5
H18B C18 H18C 109.5
C20 C19 C24 122.5(4)
C20 C19 N2 118.9(4)
C24 C19 N2 118.3(4)
C19 C20 C21 117.2(5)
C19 C20 C25 122.1(4)
C21 C20 C25 120.7(5)
C22 C21 C20 121.8(5)
C22 C21 H21 119.1
C20 C21 H21 119.1
C23 C22 C21 118.6(4)
C23 C22 C26 120.0(6)
C21 C22 C26 121.3(5)
C22 C23 C24 122.4(5)
C22 C23 H23 118.8
C24 C23 H23 118.8
C23 C24 C19 117.3(5)
C23 C24 C27 119.1(5)
C19 C24 C27 123.5(4)
C20 C25 H25A 109.5
C20 C25 H25B 109.5
H25A C25 H25B 109.5
C20 C25 H25C 109.5
H25A C25 H25C 109.5
H25B C25 H25C 109.5
C22 C26 H26A 109.5
C22 C26 H26B 109.5
H26A C26 H26B 109.5
C22 C26 H26C 109.5
H26A C26 H26C 109.5
H26B C26 H26C 109.5
C24 C27 H27A 109.5
C24 C27 H27B 109.5
H27A C27 H27B 109.5
C24 C27 H27C 109.5
H27A C27 H27C 109.5
H27B C27 H27C 109.5
N3 C28 C29 122.5(5)
N3 C28 H28 118.8
C29 C28 H28 118.8
C30 C29 C28 119.7(5)
C30 C29 H29 120.2
C28 C29 H29 120.2
C31 C30 C29 118.1(5)
C31 C30 H30 121.0
C29 C30 H30 121.0
C30 C31 C32 119.7(6)
C30 C31 H31 120.2
C32 C31 H31 120.2
N3 C32 C31 122.8(5)
N3 C32 H32 118.6
C31 C32 H32 118.6
C1 N1 C2 109.5(3)
C1 N1 C4 131.6(3)
C2 N1 C4 118.8(3)
C1 N2 C3 110.8(3)
C1 N2 C19 126.7(3)
C3 N2 C19 122.4(3)
C32 N3 C28 117.2(4)
C32 N3 Pd1 120.9(3)
C28 N3 Pd1 121.9(3)
C1 Pd1 N3 178.43(14)
C1 Pd1 Cl1 88.55(10)
N3 Pd1 Cl1 90.71(10)
C1 Pd1 Cl2 89.56(10)
N3 Pd1 Cl2 91.28(10)
Cl1 Pd1 Cl2 175.61(5)

loop_
_geom_bond_atom_site_label_1
_geom_bond_atom_site_label_2
_geom_bond_distance
C1 N2 1.359(5)
C1 N1 1.360(4)
C1 Pd1 1.975(4)
C2 C3 1.326(6)
C2 N1 1.388(5)
C2 H2 0.9500
C3 N2 1.383(5)
C3 H3 0.9500
C4 N1 1.490(4)
C4 C5 1.514(5)
C4 C16 1.527(5)
C4 C17 1.538(5)
C5 C6 1.377(5)
C5 C10 1.401(5)
C6 C7 1.389(6)
C6 H6 0.9500
C7 C8 1.382(7)
C7 H7 0.9500
C8 C9 1.381(6)
C8 H8 0.9500
C9 C10 1.392(5)
C9 H9 0.9500
C10 C11 1.468(5)
C11 C12 1.390(5)
C11 C16 1.402(5)
C12 C13 1.385(6)
C12 H12 0.9500
C13 C14 1.380(7)
C13 H13 0.9500
C14 C15 1.391(6)
C14 H14 0.9500
C15 C16 1.381(5)
C15 H15 0.9500
C17 C18 1.526(5)
C17 H17A 0.9900
C17 H17B 0.9900
C18 H18A 0.9800
C18 H18B 0.9800
C18 H18C 0.9800
C19 C20 1.385(6)
C19 C24 1.402(6)
C19 N2 1.447(5)
C20 C21 1.408(6)
C20 C25 1.502(7)
C21 C22 1.387(9)
C21 H21 0.9500
C22 C23 1.375(8)
C22 C26 1.504(7)
C23 C24 1.390(6)
C23 H23 0.9500
C24 C27 1.494(7)
C25 H25A 0.9800
C25 H25B 0.9800
C25 H25C 0.9800
C26 H26A 0.9800
C26 H26B 0.9800
C26 H26C 0.9800
C27 H27A 0.9800
C27 H27B 0.9800
C27 H27C 0.9800
C28 N3 1.335(5)
C28 C29 1.388(7)
C28 H28 0.9500
C29 C30 1.370(9)
C29 H29 0.9500
C30 C31 1.355(9)
C30 H30 0.9500
C31 C32 1.391(7)
C31 H31 0.9500
C32 N3 1.330(6)
C32 H32 0.9500
N3 Pd1 2.112(3)
Cl1 Pd1 2.3030(10)
Cl2 Pd1 2.3114(9)

loop_
_geom_torsion_atom_site_label_1
_geom_torsion_atom_site_label_2
_geom_torsion_atom_site_label_3
_geom_torsion_atom_site_label_4
_geom_torsion
N1 C2 C3 N2 0.3(5)
N1 C4 C5 C6 -60.9(5)
C16 C4 C5 C6 -177.1(4)
C17 C4 C5 C6 64.6(5)
N1 C4 C5 C10 121.9(3)
C16 C4 C5 C10 5.7(4)
C17 C4 C5 C10 -112.7(4)
C10 C5 C6 C7 -0.6(6)
C4 C5 C6 C7 -177.6(4)
C5 C6 C7 C8 2.0(6)
C6 C7 C8 C9 -1.6(7)
C7 C8 C9 C10 -0.2(6)
C8 C9 C10 C5 1.7(6)
C8 C9 C10 C11 -177.9(4)
C6 C5 C10 C9 -1.3(6)
C4 C5 C10 C9 176.2(3)
C6 C5 C10 C11 178.3(4)
C4 C5 C10 C11 -4.1(4)
C9 C10 C11 C12 -0.5(7)
C5 C10 C11 C12 179.9(4)
C9 C10 C11 C16 -179.8(4)
C5 C10 C11 C16 0.6(4)
C16 C11 C12 C13 -0.4(6)
C10 C11 C12 C13 -179.6(4)
C11 C12 C13 C14 -0.8(7)
C12 C13 C14 C15 1.3(8)
C13 C14 C15 C16 -0.5(8)
C14 C15 C16 C11 -0.7(7)
C14 C15 C16 C4 176.2(4)
C12 C11 C16 C15 1.1(6)
C10 C11 C16 C15 -179.5(4)
C12 C11 C16 C4 -176.3(3)
C10 C11 C16 C4 3.1(4)
N1 C4 C16 C15 61.2(5)
C5 C4 C16 C15 177.6(4)
C17 C4 C16 C15 -64.1(5)
N1 C4 C16 C11 -121.6(3)
C5 C4 C16 C11 -5.2(4)
C17 C4 C16 C11 113.1(3)
N1 C4 C17 C18 -176.7(3)
C5 C4 C17 C18 59.5(4)
C16 C4 C17 C18 -53.1(4)
C24 C19 C20 C21 4.2(6)
N2 C19 C20 C21 178.2(3)
C24 C19 C20 C25 -174.8(4)
N2 C19 C20 C25 -0.8(6)
C19 C20 C21 C22 -0.8(6)
C25 C20 C21 C22 178.2(4)
C20 C21 C22 C23 -2.1(6)
C20 C21 C22 C26 175.6(4)
C21 C22 C23 C24 1.7(7)
C26 C22 C23 C24 -175.9(4)
C22 C23 C24 C19 1.5(6)
C22 C23 C24 C27 -177.7(4)
C20 C19 C24 C23 -4.6(6)
N2 C19 C24 C23 -178.6(4)
C20 C19 C24 C27 174.6(4)
N2 C19 C24 C27 0.6(6)
N3 C28 C29 C30 0.6(8)
C28 C29 C30 C31 0.6(8)
C29 C30 C31 C32 -1.7(9)
C30 C31 C32 N3 1.5(9)
N2 C1 N1 C2 1.0(5)
Pd1 C1 N1 C2 -179.9(3)
N2 C1 N1 C4 -176.4(4)
Pd1 C1 N1 C4 2.7(7)
C3 C2 N1 C1 -0.8(5)
C3 C2 N1 C4 177.0(4)
C5 C4 N1 C1 123.4(4)
C16 C4 N1 C1 -125.4(4)
C17 C4 N1 C1 -1.0(6)
C5 C4 N1 C2 -53.8(5)
C16 C4 N1 C2 57.4(4)
C17 C4 N1 C2 -178.2(4)
N1 C1 N2 C3 -0.8(4)
Pd1 C1 N2 C3 180.0(3)
N1 C1 N2 C19 178.1(4)
Pd1 C1 N2 C19 -1.1(6)
C2 C3 N2 C1 0.3(5)
C2 C3 N2 C19 -178.7(4)
C20 C19 N2 C1 91.9(5)
C24 C19 N2 C1 -93.8(5)
C20 C19 N2 C3 -89.3(5)
C24 C19 N2 C3 85.0(5)
C31 C32 N3 C28 -0.3(8)
C31 C32 N3 Pd1 -178.6(5)
C29 C28 N3 C32 -0.8(7)
C29 C28 N3 Pd1 177.5(4)
